data_7014971
loop_
_publ_author_name
'Chen, Gui'
'Man, Wai-Lun'
'Yiu, Shek-Man'
'Wong, Tsz-Wing'
'Szeto, Lap'
'Wong, Wing-Tak'
'Lau, Tai-Chu'

_publ_section_title
;
 Binuclear (salen)osmium phosphinidine and phosphiniminato complexes.
;
_journal_issue 9
_journal_name_full 'Dalton transactions (Cambridge, England : 2003)'
_journal_page_first 1938
_journal_page_last 1944
_journal_paper_doi 10.1039/c0dt01367f
_journal_volume 40
_journal_year 2011
_chemical_formula_sum 'C42 H40 F6 N5 O2 Os P2'
_chemical_formula_weight 1012.93
_chemical_name_systematic
;
?
;
_space_group_IT_number 14
_symmetry_cell_setting monoclinic
_symmetry_space_group_name_Hall '-P 2ybc'
_symmetry_space_group_name_H-M 'P 1 21/c 1'
_atom_sites_solution_hydrogens geom
_atom_sites_solution_primary direct
_atom_sites_solution_secondary difmap
_audit_creation_method SHELXL-97
_cell_angle_alpha 90.00
_cell_angle_beta 104.891(2)
_cell_angle_gamma 90.00
_cell_formula_units_Z 4
_cell_length_a 11.4181(2)
_cell_length_b 19.5201(4)
_cell_length_c 18.4402(4)
_cell_measurement_reflns_used 8905
_cell_measurement_temperature 173(2)
_cell_measurement_theta_max 28.0414
_cell_measurement_theta_min 3.5777
_cell_volume 3971.97(14)
_computing_cell_refinement 'CrysAlisPro, Oxford Diffraction Ltd'
_computing_data_collection 'CrysAlisPro, Oxford Diffraction Ltd'
_computing_data_reduction 'CrysAlisPro, Oxford Diffraction Ltd'
_computing_molecular_graphics Ortep-3
_computing_publication_material Wingx
_computing_structure_refinement 'SHELXL-97 (Sheldrick, 1997)'
_computing_structure_solution 'SHELXS-97 (Sheldrick, 1990)'
_diffrn_ambient_temperature 173(2)
_diffrn_detector_area_resol_mean 16.1270
_diffrn_measured_fraction_theta_full 0.997
_diffrn_measured_fraction_theta_max 0.997
_diffrn_measurement_device_type 'Xcalibur, Sapphire3, Gemini ultra'
_diffrn_measurement_method '\w scans'
_diffrn_radiation_monochromator graphite
_diffrn_radiation_source 'Enhance (Mo) X-ray Source'
_diffrn_radiation_type MoK\a
_diffrn_radiation_wavelength 0.71073
_diffrn_reflns_av_R_equivalents 0.0303
_diffrn_reflns_av_sigmaI/netI 0.0501
_diffrn_reflns_limit_h_max 13
_diffrn_reflns_limit_h_min -13
_diffrn_reflns_limit_k_max 22
_diffrn_reflns_limit_k_min -23
_diffrn_reflns_limit_l_max 21
_diffrn_reflns_limit_l_min -17
_diffrn_reflns_number 14759
_diffrn_reflns_theta_full 25.00
_diffrn_reflns_theta_max 25.00
_diffrn_reflns_theta_min 3.59
_exptl_absorpt_coefficient_mu 3.364
_exptl_absorpt_correction_T_max 1.00000
_exptl_absorpt_correction_T_min 0.68068
_exptl_absorpt_correction_type multi-scan
_exptl_absorpt_process_details 'CrysAlisPro, Oxford Diffraction Ltd'
_exptl_crystal_colour purple
_exptl_crystal_density_diffrn 1.694
_exptl_crystal_density_method 'not measured'
_exptl_crystal_description block
_exptl_crystal_F_000 2012
_exptl_crystal_size_max 0.30
_exptl_crystal_size_mid 0.20
_exptl_crystal_size_min 0.06
_refine_diff_density_max 1.466
_refine_diff_density_min -1.428
_refine_diff_density_rms 0.098
_refine_ls_extinction_method none
_refine_ls_goodness_of_fit_ref 0.953
_refine_ls_hydrogen_treatment constr
_refine_ls_matrix_type full
_refine_ls_number_parameters 507
_refine_ls_number_reflns 6976
_refine_ls_number_restraints 12
_refine_ls_restrained_S_all 0.954
_refine_ls_R_factor_all 0.0449
_refine_ls_R_factor_gt 0.0277
_refine_ls_shift/su_max 0.001
_refine_ls_shift/su_mean 0.000
_refine_ls_structure_factor_coef Fsqd
_refine_ls_weighting_details 'calc w=1/[\s^2^(Fo^2^)+(0.0341P)^2^+0.0000P] where P=(Fo^2^+2Fc^2^)/3'
_refine_ls_weighting_scheme calc
_refine_ls_wR_factor_gt 0.0603
_refine_ls_wR_factor_ref 0.0631
_reflns_number_gt 5223
_reflns_number_total 6976
_reflns_threshold_expression >2sigma(I)
_cod_data_source_file C0DT01367F.TXT
_cod_data_source_block 2
_cod_original_cell_volume 3971.98(14)
_cod_original_sg_symbol_H-M P21/c
_cod_database_code 7014971

loop_
_symmetry_equiv_pos_as_xyz
'x, y, z'
'-x, y+1/2, -z+1/2'
'-x, -y, -z'
'x, -y-1/2, z-1/2'

loop_
_atom_site_label
_atom_site_type_symbol
_atom_site_fract_x
_atom_site_fract_y
_atom_site_fract_z
_atom_site_U_iso_or_equiv
_atom_site_adp_type
_atom_site_occupancy
_atom_site_symmetry_multiplicity
_atom_site_calc_flag
_atom_site_refinement_flags
_atom_site_disorder_assembly
_atom_site_disorder_group
Os1 Os 0.173809(14) 0.235222(9) 0.497017(9) 0.01841(6) Uani 1 1 d . B .
P1 P 0.36951(9) 0.23436(6) 0.38928(6) 0.0195(2) Uani 1 1 d . B .
P2A P 0.88640(13) 0.04763(8) 0.19922(8) 0.0461(4) Uiso 0.531(11) 1 d P A 1
F1A F 0.8329(6) 0.0337(4) 0.2715(4) 0.049(2) Uiso 0.531(11) 1 d P A 1
F2A F 0.9428(8) 0.0637(5) 0.1289(4) 0.065(3) Uiso 0.531(11) 1 d P A 1
F3A F 1.0166(6) 0.0702(4) 0.2465(4) 0.053(2) Uiso 0.531(11) 1 d P A 1
F4A F 0.9247(10) -0.0227(5) 0.1874(6) 0.092(3) Uiso 0.531(11) 1 d P A 1
F5A F 0.7528(6) 0.0353(4) 0.1445(3) 0.058(2) Uiso 0.531(11) 1 d P A 1
F6A F 0.8411(8) 0.1267(5) 0.2040(4) 0.076(3) Uiso 0.531(11) 1 d P A 1
P2B P 0.88640(13) 0.04763(8) 0.19922(8) 0.0461(4) Uiso 0.469(11) 1 d P A 2
F1B F 0.8548(7) 0.0121(4) 0.2696(4) 0.041(2) Uiso 0.469(11) 1 d P A 2
F2B F 0.9130(8) 0.0829(5) 0.1290(4) 0.048(2) Uiso 0.469(11) 1 d P A 2
F3B F 0.9869(6) 0.0890(4) 0.2611(4) 0.040(2) Uiso 0.469(11) 1 d P A 2
F4B F 0.9811(10) -0.0187(5) 0.2103(6) 0.078(3) Uiso 0.469(11) 1 d P A 2
F5B F 0.7891(7) -0.0024(5) 0.1463(4) 0.052(3) Uiso 0.469(11) 1 d P A 2
F6B F 0.7937(11) 0.1032(6) 0.1954(6) 0.094(4) Uiso 0.469(11) 1 d P A 2
O1 O 0.2730(2) 0.14733(14) 0.52129(15) 0.0216(6) Uani 1 1 d . . .
O2 O 0.3133(2) 0.28920(15) 0.56077(15) 0.0247(7) Uani 1 1 d . . .
N1 N 0.0294(3) 0.18655(18) 0.43516(17) 0.0208(8) Uani 1 1 d . . .
N2 N 0.0733(3) 0.31831(19) 0.46487(19) 0.0257(8) Uani 1 1 d . . .
N3 N 0.2403(3) 0.24994(17) 0.40529(18) 0.0238(9) Uani 1 1 d . . .
H3N H 0.1877 0.2685 0.3669 0.029 Uiso 1 1 calc R B .
N4 N 0.1140(3) 0.22342(17) 0.59371(17) 0.0205(8) Uani 1 1 d . . .
N5 N 0.0564(4) 0.2095(2) 0.7317(2) 0.0403(10) Uani 1 1 d . B .
C1 C 0.2323(4) 0.0867(2) 0.4972(2) 0.0234(10) Uani 1 1 d . B .
C2 C 0.3138(4) 0.0310(2) 0.5168(2) 0.0302(11) Uani 1 1 d . . .
H2A H 0.3943 0.0395 0.5455 0.036 Uiso 1 1 calc R . .
C3 C 0.2804(5) -0.0343(3) 0.4957(3) 0.0407(12) Uani 1 1 d . . .
H3A H 0.3373 -0.0704 0.5104 0.049 Uiso 1 1 calc R . .
C4 C 0.1646(5) -0.0491(2) 0.4531(3) 0.0436(13) Uani 1 1 d . . .
H4A H 0.1420 -0.0948 0.4384 0.052 Uiso 1 1 calc R . .
C5 C 0.0833(4) 0.0030(2) 0.4327(3) 0.0365(12) Uani 1 1 d . B .
H5A H 0.0038 -0.0075 0.4036 0.044 Uiso 1 1 calc R . .
C6 C 0.1120(4) 0.0716(2) 0.4528(2) 0.0254(10) Uani 1 1 d . . .
C7 C 0.0203(4) 0.1211(2) 0.4245(2) 0.0262(10) Uani 1 1 d . B .
H7A H -0.0551 0.1044 0.3949 0.031 Uiso 1 1 calc R . .
C8A C -0.0567(7) 0.2345(4) 0.3852(5) 0.0196(19) Uiso 0.55 1 d PD B 1
H8AA H -0.0270 0.2455 0.3400 0.023 Uiso 0.55 1 calc PR B 1
C9A C -0.1874(8) 0.2103(5) 0.3609(6) 0.031(3) Uiso 0.55 1 d PD B 1
H9AA H -0.2227 0.2082 0.4046 0.037 Uiso 0.55 1 calc PR B 1
H9AB H -0.1919 0.1641 0.3383 0.037 Uiso 0.55 1 calc PR B 1
C10A C -0.2579(9) 0.2633(5) 0.3020(6) 0.038(3) Uiso 0.55 1 d PD B 1
H10A H -0.2174 0.2693 0.2610 0.045 Uiso 0.55 1 calc PR B 1
H10B H -0.3420 0.2476 0.2801 0.045 Uiso 0.55 1 calc PR B 1
C11A C -0.2572(8) 0.3306(5) 0.3447(6) 0.041(3) Uiso 0.55 1 d PD B 1
H11A H -0.2955 0.3235 0.3866 0.049 Uiso 0.55 1 calc PR B 1
H11B H -0.3048 0.3656 0.3106 0.049 Uiso 0.55 1 calc PR B 1
C12A C -0.1268(10) 0.3559(6) 0.3757(7) 0.028(4) Uiso 0.55 1 d PD B 1
H12A H -0.1265 0.4005 0.4014 0.034 Uiso 0.55 1 calc PR B 1
H12B H -0.0870 0.3620 0.3344 0.034 Uiso 0.55 1 calc PR B 1
C13A C -0.0585(7) 0.3011(4) 0.4320(4) 0.0192(18) Uiso 0.55 1 d PD B 1
H13A H -0.1005 0.2928 0.4726 0.023 Uiso 0.55 1 calc PR B 1
C8B C -0.0763(10) 0.2333(6) 0.4091(7) 0.036(3) Uiso 0.45 1 d PD B 2
H8BA H -0.1140 0.2351 0.4524 0.044 Uiso 0.45 1 calc PR B 2
C9B C -0.1784(10) 0.2072(6) 0.3436(7) 0.028(4) Uiso 0.45 1 d PD B 2
H9BA H -0.1464 0.1975 0.2996 0.033 Uiso 0.45 1 calc PR B 2
H9BB H -0.2128 0.1643 0.3581 0.033 Uiso 0.45 1 calc PR B 2
C10B C -0.2764(11) 0.2622(6) 0.3240(8) 0.044(4) Uiso 0.45 1 d PD B 2
H10C H -0.3315 0.2497 0.2749 0.053 Uiso 0.45 1 calc PR B 2
H10D H -0.3244 0.2594 0.3616 0.053 Uiso 0.45 1 calc PR B 2
C11B C -0.2418(12) 0.3344(6) 0.3192(8) 0.053(4) Uiso 0.45 1 d PD B 2
H11C H -0.3133 0.3639 0.3166 0.063 Uiso 0.45 1 calc PR B 2
H11D H -0.2155 0.3414 0.2726 0.063 Uiso 0.45 1 calc PR B 2
C12B C -0.1384(13) 0.3560(8) 0.3874(9) 0.040(6) Uiso 0.45 1 d PD B 2
H12C H -0.1072 0.4015 0.3777 0.048 Uiso 0.45 1 calc PR B 2
H12D H -0.1702 0.3598 0.4324 0.048 Uiso 0.45 1 calc PR B 2
C13B C -0.0369(10) 0.3046(5) 0.4017(7) 0.041(3) Uiso 0.45 1 d PD B 2
H13B H -0.0071 0.3049 0.3552 0.049 Uiso 0.45 1 calc PR B 2
C14 C 0.1113(4) 0.3806(2) 0.4763(2) 0.0281(10) Uani 1 1 d . B .
H14A H 0.0565 0.4160 0.4542 0.034 Uiso 1 1 calc R . .
C15 C 0.2290(4) 0.4008(2) 0.5193(3) 0.0317(11) Uani 1 1 d . . .
C16 C 0.2526(5) 0.4723(3) 0.5236(3) 0.0549(16) Uani 1 1 d . B .
H16A H 0.1917 0.5030 0.4975 0.066 Uiso 1 1 calc R . .
C17 C 0.3593(6) 0.4975(3) 0.5639(4) 0.077(2) Uani 1 1 d . . .
H17A H 0.3727 0.5456 0.5664 0.092 Uiso 1 1 calc R B .
C18 C 0.4484(6) 0.4540(3) 0.6011(3) 0.0616(17) Uani 1 1 d . B .
H18A H 0.5244 0.4723 0.6277 0.074 Uiso 1 1 calc R . .
C19 C 0.4307(4) 0.3847(3) 0.6009(3) 0.0384(12) Uani 1 1 d . . .
H19A H 0.4931 0.3558 0.6288 0.046 Uiso 1 1 calc R B .
C20 C 0.3210(4) 0.3560(2) 0.5598(2) 0.0273(10) Uani 1 1 d . B .
C21 C 0.4979(4) 0.2452(2) 0.4682(2) 0.0235(10) Uani 1 1 d . . .
C22 C 0.5635(4) 0.3052(2) 0.4807(3) 0.0354(12) Uani 1 1 d . B .
H22A H 0.5382 0.3429 0.4478 0.042 Uiso 1 1 calc R . .
C23 C 0.6656(4) 0.3119(3) 0.5400(3) 0.0449(13) Uani 1 1 d . . .
H23A H 0.7098 0.3536 0.5474 0.054 Uiso 1 1 calc R B .
C24 C 0.7025(5) 0.2583(3) 0.5878(3) 0.0454(14) Uani 1 1 d . B .
H24A H 0.7732 0.2627 0.6281 0.054 Uiso 1 1 calc R . .
C25 C 0.6383(4) 0.1981(3) 0.5783(3) 0.0399(13) Uani 1 1 d . . .
H25A H 0.6636 0.1614 0.6125 0.048 Uiso 1 1 calc R B .
C26 C 0.5361(4) 0.1909(2) 0.5186(2) 0.0307(11) Uani 1 1 d . B .
H26A H 0.4921 0.1491 0.5118 0.037 Uiso 1 1 calc R . .
C27 C 0.3830(4) 0.1497(2) 0.3546(2) 0.0222(9) Uani 1 1 d . . .
C28 C 0.4952(4) 0.1248(2) 0.3487(2) 0.0298(11) Uani 1 1 d . B .
H28A H 0.5667 0.1508 0.3682 0.036 Uiso 1 1 calc R . .
C29 C 0.5020(4) 0.0623(2) 0.3146(3) 0.0390(12) Uani 1 1 d . . .
H29A H 0.5777 0.0458 0.3095 0.047 Uiso 1 1 calc R B .
C30 C 0.3989(5) 0.0247(3) 0.2882(3) 0.0454(14) Uani 1 1 d . B .
H30A H 0.4040 -0.0184 0.2653 0.054 Uiso 1 1 calc R . .
C31 C 0.2875(4) 0.0481(3) 0.2940(3) 0.0434(13) Uani 1 1 d . . .
H31A H 0.2168 0.0212 0.2753 0.052 Uiso 1 1 calc R B .
C32 C 0.2796(4) 0.1107(2) 0.3272(2) 0.0299(11) Uani 1 1 d . B .
H32A H 0.2033 0.1271 0.3313 0.036 Uiso 1 1 calc R . .
C33 C 0.3827(3) 0.2925(2) 0.3164(2) 0.0201(9) Uani 1 1 d . . .
C34 C 0.4053(3) 0.2702(2) 0.2498(2) 0.0225(9) Uani 1 1 d . B .
H34A H 0.4177 0.2228 0.2426 0.027 Uiso 1 1 calc R . .
C35 C 0.4100(4) 0.3163(3) 0.1941(2) 0.0312(11) Uani 1 1 d . . .
H35A H 0.4257 0.3008 0.1487 0.037 Uiso 1 1 calc R B .
C36 C 0.3920(4) 0.3846(3) 0.2043(2) 0.0346(12) Uani 1 1 d . B .
H36A H 0.3953 0.4163 0.1657 0.042 Uiso 1 1 calc R . .
C37 C 0.3693(4) 0.4078(2) 0.2698(3) 0.0323(11) Uani 1 1 d . . .
H37A H 0.3586 0.4554 0.2767 0.039 Uiso 1 1 calc R B .
C38 C 0.3621(4) 0.3619(2) 0.3252(2) 0.0280(10) Uani 1 1 d . B .
H38A H 0.3431 0.3777 0.3696 0.034 Uiso 1 1 calc R . .
C39 C 0.0968(4) 0.2779(2) 0.6344(2) 0.0288(11) Uani 1 1 d . B .
H39A H 0.1048 0.3227 0.6161 0.035 Uiso 1 1 calc R . .
C40 C 0.0681(4) 0.2704(3) 0.7015(3) 0.0370(12) Uani 1 1 d . . .
H40A H 0.0560 0.3105 0.7278 0.044 Uiso 1 1 calc R B .
C41 C 0.0725(4) 0.1556(3) 0.6915(3) 0.0337(11) Uani 1 1 d . . .
H41A H 0.0649 0.1109 0.7103 0.040 Uiso 1 1 calc R B .
C42 C 0.1001(4) 0.1624(2) 0.6232(2) 0.0274(10) Uani 1 1 d . B .
H42A H 0.1095 0.1222 0.5962 0.033 Uiso 1 1 calc R . .

loop_
_atom_site_aniso_label
_atom_site_aniso_U_11
_atom_site_aniso_U_22
_atom_site_aniso_U_33
_atom_site_aniso_U_23
_atom_site_aniso_U_13
_atom_site_aniso_U_12
Os1 0.01889(9) 0.01771(9) 0.01897(9) -0.00024(8) 0.00549(6) 0.00197(8)
P1 0.0187(5) 0.0200(5) 0.0201(5) 0.0017(5) 0.0054(4) 0.0006(5)
O1 0.0226(15) 0.0182(17) 0.0215(15) -0.0037(13) 0.0014(12) 0.0040(13)
O2 0.0269(15) 0.0202(16) 0.0251(16) -0.0015(13) 0.0030(13) -0.0016(14)
N1 0.0150(17) 0.029(2) 0.0173(18) 0.0039(16) 0.0020(14) 0.0046(16)
N2 0.025(2) 0.027(2) 0.0242(19) 0.0004(17) 0.0048(16) 0.0087(17)
N3 0.0213(17) 0.035(2) 0.0165(17) 0.0079(15) 0.0082(14) 0.0058(16)
N4 0.0188(17) 0.024(2) 0.0182(17) -0.0002(15) 0.0042(14) 0.0074(15)
N5 0.046(2) 0.047(3) 0.030(2) 0.003(2) 0.0152(19) 0.012(2)
C1 0.028(2) 0.022(3) 0.020(2) 0.000(2) 0.0059(18) 0.001(2)
C2 0.030(2) 0.031(3) 0.026(3) -0.005(2) 0.000(2) 0.011(2)
C3 0.046(3) 0.027(3) 0.042(3) -0.004(2) -0.004(2) 0.010(2)
C4 0.051(3) 0.021(3) 0.051(3) -0.010(2) -0.001(3) 0.000(3)
C5 0.037(3) 0.023(3) 0.044(3) -0.006(2) 0.000(2) -0.002(2)
C6 0.025(2) 0.026(3) 0.025(2) 0.000(2) 0.0051(19) 0.002(2)
C7 0.021(2) 0.032(3) 0.025(2) -0.004(2) 0.0041(19) -0.004(2)
C14 0.035(3) 0.022(3) 0.028(2) 0.003(2) 0.009(2) 0.009(2)
C15 0.040(3) 0.022(3) 0.031(3) 0.004(2) 0.006(2) 0.002(2)
C16 0.072(4) 0.021(3) 0.064(4) 0.005(3) 0.004(3) -0.004(3)
C17 0.087(5) 0.030(3) 0.096(5) 0.001(4) -0.008(4) -0.021(4)
C18 0.067(4) 0.034(3) 0.068(4) -0.006(3) -0.009(3) -0.026(3)
C19 0.046(3) 0.034(3) 0.034(3) -0.005(2) 0.008(2) -0.010(3)
C20 0.038(3) 0.026(3) 0.022(2) -0.006(2) 0.015(2) -0.001(2)
C21 0.019(2) 0.032(3) 0.020(2) -0.0023(19) 0.0067(17) 0.005(2)
C22 0.038(3) 0.034(3) 0.029(3) -0.001(2) -0.001(2) -0.003(2)
C23 0.042(3) 0.046(4) 0.040(3) -0.012(3) -0.001(2) -0.011(3)
C24 0.035(3) 0.064(4) 0.030(3) -0.012(3) -0.004(2) 0.000(3)
C25 0.033(3) 0.051(4) 0.031(3) 0.005(2) -0.001(2) 0.008(3)
C26 0.027(2) 0.033(3) 0.030(3) 0.003(2) 0.005(2) 0.005(2)
C27 0.026(2) 0.020(2) 0.020(2) 0.0044(18) 0.0039(18) 0.003(2)
C28 0.024(2) 0.025(3) 0.039(3) 0.003(2) 0.005(2) 0.001(2)
C29 0.035(3) 0.032(3) 0.049(3) -0.007(2) 0.008(2) 0.013(2)
C30 0.050(3) 0.029(3) 0.051(3) -0.016(3) 0.003(3) 0.005(3)
C31 0.037(3) 0.034(3) 0.053(3) -0.009(3) 0.002(3) -0.004(3)
C32 0.027(2) 0.032(3) 0.029(2) 0.001(2) 0.003(2) -0.001(2)
C33 0.0151(19) 0.022(2) 0.022(2) 0.0017(19) 0.0024(17) 0.0007(19)
C34 0.0154(19) 0.025(2) 0.025(2) -0.001(2) 0.0010(17) 0.0002(19)
C35 0.029(2) 0.044(3) 0.019(2) 0.000(2) 0.0034(19) -0.005(2)
C36 0.037(3) 0.038(3) 0.026(3) 0.009(2) 0.002(2) -0.009(2)
C37 0.037(3) 0.022(3) 0.035(3) 0.002(2) 0.005(2) -0.005(2)
C38 0.026(2) 0.034(3) 0.024(2) -0.002(2) 0.0063(19) -0.002(2)
C39 0.031(2) 0.026(3) 0.032(3) -0.002(2) 0.013(2) 0.005(2)
C40 0.040(3) 0.040(3) 0.030(3) -0.009(2) 0.009(2) 0.010(3)
C41 0.037(3) 0.034(3) 0.033(3) 0.002(2) 0.013(2) 0.002(2)
C42 0.031(2) 0.027(3) 0.028(2) -0.002(2) 0.014(2) 0.000(2)

loop_
_atom_type_symbol
_atom_type_description
_atom_type_scat_dispersion_real
_atom_type_scat_dispersion_imag
_atom_type_scat_source
C C 0.0033 0.0016 'International Tables Vol C Tables 4.2.6.8 and 6.1.1.4'
N N 0.0061 0.0033 'International Tables Vol C Tables 4.2.6.8 and 6.1.1.4'
O O 0.0106 0.0060 'International Tables Vol C Tables 4.2.6.8 and 6.1.1.4'
F F 0.0171 0.0103 'International Tables Vol C Tables 4.2.6.8 and 6.1.1.4'
P P 0.1023 0.0942 'International Tables Vol C Tables 4.2.6.8 and 6.1.1.4'
Os Os -1.2165 7.6030 'International Tables Vol C Tables 4.2.6.8 and 6.1.1.4'
H H 0.0000 0.0000 'International Tables Vol C Tables 4.2.6.8 and 6.1.1.4'

loop_
_geom_angle_atom_site_label_1
_geom_angle_atom_site_label_2
_geom_angle_atom_site_label_3
_geom_angle
_geom_angle_site_symmetry_1
_geom_angle_site_symmetry_3
_geom_angle_publ_flag
N2 Os1 N1 83.60(14) . . ?
N2 Os1 O2 93.24(13) . . ?
N1 Os1 O2 176.44(12) . . ?
N2 Os1 O1 175.40(12) . . ?
N1 Os1 O1 93.19(12) . . ?
O2 Os1 O1 90.06(11) . . ?
N2 Os1 N3 86.99(13) . . ?
N1 Os1 N3 91.27(13) . . ?
O2 Os1 N3 90.20(12) . . ?
O1 Os1 N3 89.80(12) . . ?
N2 Os1 N4 93.12(13) . . ?
N1 Os1 N4 91.85(13) . . ?
O2 Os1 N4 86.67(12) . . ?
O1 Os1 N4 90.27(11) . . ?
N3 Os1 N4 176.87(13) . . ?
N3 P1 C27 114.03(19) . . ?
N3 P1 C21 115.22(18) . . ?
C27 P1 C21 105.71(19) . . ?
N3 P1 C33 106.02(18) . . ?
C27 P1 C33 106.50(19) . . ?
C21 P1 C33 108.99(19) . . ?
F4A P2A F3A 93.9(5) . . ?
F4A P2A F5A 92.1(4) . . ?
F3A P2A F5A 171.5(4) . . ?
F4A P2A F2A 82.4(5) . . ?
F3A P2A F2A 82.9(4) . . ?
F5A P2A F2A 92.0(4) . . ?
F4A P2A F1A 98.8(5) . . ?
F3A P2A F1A 95.3(4) . . ?
F5A P2A F1A 89.6(3) . . ?
F2A P2A F1A 177.9(4) . . ?
F4A P2A F6A 174.7(5) . . ?
F3A P2A F6A 88.5(4) . . ?
F5A P2A F6A 85.0(4) . . ?
F2A P2A F6A 93.2(4) . . ?
F1A P2A F6A 85.6(4) . . ?
C1 O1 Os1 123.9(2) . . ?
C20 O2 Os1 124.0(3) . . ?
C7 N1 C8B 122.0(5) . . ?
C7 N1 C8A 120.8(4) . . ?
C8B N1 C8A 21.0(5) . . ?
C7 N1 Os1 125.5(3) . . ?
C8B N1 Os1 112.1(5) . . ?
C8A N1 Os1 111.8(4) . . ?
C14 N2 C13B 118.3(5) . . ?
C14 N2 C13A 122.3(4) . . ?
C13B N2 C13A 25.7(5) . . ?
C14 N2 Os1 125.2(3) . . ?
C13B N2 Os1 113.0(4) . . ?
C13A N2 Os1 112.2(3) . . ?
P1 N3 Os1 132.79(19) . . ?
P1 N3 H3N 113.6 . . ?
Os1 N3 H3N 113.6 . . ?
C42 N4 C39 115.3(4) . . ?
C42 N4 Os1 123.2(3) . . ?
C39 N4 Os1 121.2(3) . . ?
C41 N5 C40 115.4(4) . . ?
O1 C1 C2 117.1(4) . . ?
O1 C1 C6 125.7(4) . . ?
C2 C1 C6 117.1(4) . . ?
C3 C2 C1 122.0(4) . . ?
C3 C2 H2A 119.0 . . ?
C1 C2 H2A 119.0 . . ?
C2 C3 C4 121.0(5) . . ?
C2 C3 H3A 119.5 . . ?
C4 C3 H3A 119.5 . . ?
C5 C4 C3 119.0(4) . . ?
C5 C4 H4A 120.5 . . ?
C3 C4 H4A 120.5 . . ?
C4 C5 C6 122.7(4) . . ?
C4 C5 H5A 118.6 . . ?
C6 C5 H5A 118.6 . . ?
C5 C6 C7 116.7(4) . . ?
C5 C6 C1 118.1(4) . . ?
C7 C6 C1 125.1(4) . . ?
N1 C7 C6 126.4(4) . . ?
N1 C7 H7A 116.8 . . ?
C6 C7 H7A 116.8 . . ?
N1 C8A C9A 115.3(7) . . ?
N1 C8A C13A 106.3(6) . . ?
C9A C8A C13A 105.6(7) . . ?
N1 C8A H8AA 109.8 . . ?
C9A C8A H8AA 109.8 . . ?
C13A C8A H8AA 109.8 . . ?
C8A C9A C10A 106.8(8) . . ?
C8A C9A H9AA 110.4 . . ?
C10A C9A H9AA 110.4 . . ?
C8A C9A H9AB 110.4 . . ?
C10A C9A H9AB 110.4 . . ?
H9AA C9A H9AB 108.6 . . ?
C11A C10A C9A 106.1(8) . . ?
C11A C10A H10A 110.5 . . ?
C9A C10A H10A 110.5 . . ?
C11A C10A H10B 110.5 . . ?
C9A C10A H10B 110.5 . . ?
H10A C10A H10B 108.7 . . ?
C10A C11A C12A 110.1(9) . . ?
C10A C11A H11A 109.6 . . ?
C12A C11A H11A 109.6 . . ?
C10A C11A H11B 109.6 . . ?
C12A C11A H11B 109.6 . . ?
H11A C11A H11B 108.1 . . ?
C11A C12A C13A 107.4(8) . . ?
C11A C12A H12A 110.2 . . ?
C13A C12A H12A 110.2 . . ?
C11A C12A H12B 110.2 . . ?
C13A C12A H12B 110.2 . . ?
H12A C12A H12B 108.5 . . ?
N2 C13A C12A 113.1(7) . . ?
N2 C13A C8A 104.6(5) . . ?
C12A C13A C8A 106.2(7) . . ?
N2 C13A H13A 110.9 . . ?
C12A C13A H13A 110.9 . . ?
C8A C13A H13A 110.9 . . ?
C13B C8B N1 111.5(8) . . ?
C13B C8B C9B 115.3(10) . . ?
N1 C8B C9B 116.0(9) . . ?
C13B C8B H8BA 104.1 . . ?
N1 C8B H8BA 104.1 . . ?
C9B C8B H8BA 104.1 . . ?
C10B C9B C8B 108.4(10) . . ?
C10B C9B H9BA 110.0 . . ?
C8B C9B H9BA 110.0 . . ?
C10B C9B H9BB 110.0 . . ?
C8B C9B H9BB 110.0 . . ?
H9BA C9B H9BB 108.4 . . ?
C11B C10B C9B 119.8(11) . . ?
C11B C10B H10C 107.4 . . ?
C9B C10B H10C 107.4 . . ?
C11B C10B H10D 107.4 . . ?
C9B C10B H10D 107.4 . . ?
H10C C10B H10D 106.9 . . ?
C10B C11B C12B 111.9(12) . . ?
C10B C11B H11C 109.2 . . ?
C12B C11B H11C 109.2 . . ?
C10B C11B H11D 109.2 . . ?
C12B C11B H11D 109.2 . . ?
H11C C11B H11D 107.9 . . ?
C13B C12B C11B 110.7(11) . . ?
C13B C12B H12C 109.5 . . ?
C11B C12B H12C 109.5 . . ?
C13B C12B H12D 109.5 . . ?
C11B C12B H12D 109.5 . . ?
H12C C12B H12D 108.1 . . ?
C8B C13B N2 108.1(8) . . ?
C8B C13B C12B 113.9(11) . . ?
N2 C13B C12B 118.1(9) . . ?
C8B C13B H13B 105.2 . . ?
N2 C13B H13B 105.2 . . ?
C12B C13B H13B 105.2 . . ?
N2 C14 C15 125.4(4) . . ?
N2 C14 H14A 117.3 . . ?
C15 C14 H14A 117.3 . . ?
C16 C15 C20 118.1(4) . . ?
C16 C15 C14 116.1(4) . . ?
C20 C15 C14 125.8(4) . . ?
C17 C16 C15 121.4(5) . . ?
C17 C16 H16A 119.3 . . ?
C15 C16 H16A 119.3 . . ?
C16 C17 C18 120.1(6) . . ?
C16 C17 H17A 120.0 . . ?
C18 C17 H17A 120.0 . . ?
C19 C18 C17 121.5(5) . . ?
C19 C18 H18A 119.2 . . ?
C17 C18 H18A 119.2 . . ?
C18 C19 C20 120.5(5) . . ?
C18 C19 H19A 119.7 . . ?
C20 C19 H19A 119.7 . . ?
O2 C20 C19 116.5(4) . . ?
O2 C20 C15 125.2(4) . . ?
C19 C20 C15 118.3(4) . . ?
C22 C21 C26 118.0(4) . . ?
C22 C21 P1 122.1(3) . . ?
C26 C21 P1 119.9(3) . . ?
C21 C22 C23 121.5(5) . . ?
C21 C22 H22A 119.2 . . ?
C23 C22 H22A 119.2 . . ?
C24 C23 C22 119.8(5) . . ?
C24 C23 H23A 120.1 . . ?
C22 C23 H23A 120.1 . . ?
C23 C24 C25 120.5(5) . . ?
C23 C24 H24A 119.7 . . ?
C25 C24 H24A 119.7 . . ?
C24 C25 C26 120.0(5) . . ?
C24 C25 H25A 120.0 . . ?
C26 C25 H25A 120.0 . . ?
C25 C26 C21 120.2(4) . . ?
C25 C26 H26A 119.9 . . ?
C21 C26 H26A 119.9 . . ?
C32 C27 C28 119.4(4) . . ?
C32 C27 P1 119.5(3) . . ?
C28 C27 P1 120.8(3) . . ?
C29 C28 C27 120.1(4) . . ?
C29 C28 H28A 120.0 . . ?
C27 C28 H28A 120.0 . . ?
C30 C29 C28 119.5(4) . . ?
C30 C29 H29A 120.3 . . ?
C28 C29 H29A 120.3 . . ?
C29 C30 C31 121.3(5) . . ?
C29 C30 H30A 119.3 . . ?
C31 C30 H30A 119.3 . . ?
C32 C31 C30 119.6(5) . . ?
C32 C31 H31A 120.2 . . ?
C30 C31 H31A 120.2 . . ?
C31 C32 C27 120.1(4) . . ?
C31 C32 H32A 120.0 . . ?
C27 C32 H32A 120.0 . . ?
C34 C33 C38 119.0(4) . . ?
C34 C33 P1 122.4(3) . . ?
C38 C33 P1 118.6(3) . . ?
C35 C34 C33 120.4(4) . . ?
C35 C34 H34A 119.8 . . ?
C33 C34 H34A 119.8 . . ?
C36 C35 C34 119.9(4) . . ?
C36 C35 H35A 120.0 . . ?
C34 C35 H35A 120.0 . . ?
C35 C36 C37 120.7(4) . . ?
C35 C36 H36A 119.7 . . ?
C37 C36 H36A 119.7 . . ?
C36 C37 C38 119.8(4) . . ?
C36 C37 H37A 120.1 . . ?
C38 C37 H37A 120.1 . . ?
C37 C38 C33 120.1(4) . . ?
C37 C38 H38A 119.9 . . ?
C33 C38 H38A 119.9 . . ?
N4 C39 C40 121.6(4) . . ?
N4 C39 H39A 119.2 . . ?
C40 C39 H39A 119.2 . . ?
N5 C40 C39 123.2(4) . . ?
N5 C40 H40A 118.4 . . ?
C39 C40 H40A 118.4 . . ?
N5 C41 C42 122.0(4) . . ?
N5 C41 H41A 119.0 . . ?
C42 C41 H41A 119.0 . . ?
N4 C42 C41 122.5(4) . . ?
N4 C42 H42A 118.8 . . ?
C41 C42 H42A 118.8 . . ?

loop_
_geom_bond_atom_site_label_1
_geom_bond_atom_site_label_2
_geom_bond_distance
_geom_bond_site_symmetry_2
_geom_bond_publ_flag
Os1 N2 1.987(3) . ?
Os1 N1 1.989(3) . ?
Os1 O2 2.016(3) . ?
Os1 O1 2.041(3) . ?
Os1 N3 2.045(3) . ?
Os1 N4 2.079(3) . ?
P1 N3 1.606(3) . ?
P1 C27 1.793(4) . ?
P1 C21 1.793(4) . ?
P1 C33 1.795(4) . ?
P2A F4A 1.473(9) . ?
P2A F3A 1.581(6) . ?
P2A F5A 1.616(6) . ?
P2A F2A 1.620(8) . ?
P2A F1A 1.626(7) . ?
P2A F6A 1.637(8) . ?
O1 C1 1.306(5) . ?
O2 C20 1.307(5) . ?
N1 C7 1.293(5) . ?
N1 C8B 1.490(12) . ?
N1 C8A 1.492(9) . ?
N2 C14 1.290(5) . ?
N2 C13B 1.503(11) . ?
N2 C13A 1.509(8) . ?
N3 H3N 0.8800 . ?
N4 C42 1.336(5) . ?
N4 C39 1.345(5) . ?
N5 C41 1.328(6) . ?
N5 C40 1.335(6) . ?
C1 C2 1.417(6) . ?
C1 C6 1.437(6) . ?
C2 C3 1.359(6) . ?
C2 H2A 0.9500 . ?
C3 C4 1.383(6) . ?
C3 H3A 0.9500 . ?
C4 C5 1.363(6) . ?
C4 H4A 0.9500 . ?
C5 C6 1.405(6) . ?
C5 H5A 0.9500 . ?
C6 C7 1.422(6) . ?
C7 H7A 0.9500 . ?
C8A C9A 1.520(11) . ?
C8A C13A 1.564(10) . ?
C8A H8AA 1.0000 . ?
C9A C10A 1.565(11) . ?
C9A H9AA 0.9900 . ?
C9A H9AB 0.9900 . ?
C10A C11A 1.530(12) . ?
C10A H10A 0.9900 . ?
C10A H10B 0.9900 . ?
C11A C12A 1.534(12) . ?
C11A H11A 0.9900 . ?
C11A H11B 0.9900 . ?
C12A C13A 1.554(11) . ?
C12A H12A 0.9900 . ?
C12A H12B 0.9900 . ?
C13A H13A 1.0000 . ?
C8B C13B 1.480(13) . ?
C8B C9B 1.534(13) . ?
C8B H8BA 1.0000 . ?
C9B C10B 1.525(13) . ?
C9B H9BA 0.9900 . ?
C9B H9BB 0.9900 . ?
C10B C11B 1.473(14) . ?
C10B H10C 0.9900 . ?
C10B H10D 0.9900 . ?
C11B C12B 1.545(14) . ?
C11B H11C 0.9900 . ?
C11B H11D 0.9900 . ?
C12B C13B 1.504(14) . ?
C12B H12C 0.9900 . ?
C12B H12D 0.9900 . ?
C13B H13B 1.0000 . ?
C14 C15 1.429(6) . ?
C14 H14A 0.9500 . ?
C15 C16 1.420(7) . ?
C15 C20 1.423(6) . ?
C16 C17 1.347(8) . ?
C16 H16A 0.9500 . ?
C17 C18 1.367(8) . ?
C17 H17A 0.9500 . ?
C18 C19 1.367(7) . ?
C18 H18A 0.9500 . ?
C19 C20 1.403(6) . ?
C19 H19A 0.9500 . ?
C21 C22 1.378(6) . ?
C21 C26 1.402(6) . ?
C22 C23 1.385(6) . ?
C22 H22A 0.9500 . ?
C23 C24 1.362(7) . ?
C23 H23A 0.9500 . ?
C24 C25 1.372(7) . ?
C24 H24A 0.9500 . ?
C25 C26 1.390(6) . ?
C25 H25A 0.9500 . ?
C26 H26A 0.9500 . ?
C27 C32 1.386(6) . ?
C27 C28 1.400(6) . ?
C28 C29 1.383(6) . ?
C28 H28A 0.9500 . ?
C29 C30 1.367(7) . ?
C29 H29A 0.9500 . ?
C30 C31 1.382(7) . ?
C30 H30A 0.9500 . ?
C31 C32 1.381(6) . ?
C31 H31A 0.9500 . ?
C32 H32A 0.9500 . ?
C33 C34 1.388(5) . ?
C33 C38 1.393(6) . ?
C34 C35 1.377(6) . ?
C34 H34A 0.9500 . ?
C35 C36 1.369(6) . ?
C35 H35A 0.9500 . ?
C36 C37 1.375(6) . ?
C36 H36A 0.9500 . ?
C37 C38 1.378(6) . ?
C37 H37A 0.9500 . ?
C38 H38A 0.9500 . ?
C39 C40 1.365(6) . ?
C39 H39A 0.9500 . ?
C40 H40A 0.9500 . ?
C41 C42 1.380(6) . ?
C41 H41A 0.9500 . ?
C42 H42A 0.9500 . ?
